data_1521212
loop_
_publ_author_name
'Irodova, A.V.'
'Suard, E.'

_publ_section_title
;
 Order-disorder phase transition in the deuterated hexagonal (C14-type)
 Laves phase Zr Cr2 D3.8
;
_journal_name_full 'Journal of Alloys Compd.'
_journal_page_first 32
_journal_page_last 38
_journal_volume 299
_journal_year 2000
_chemical_formula_sum 'Cr2 D3.83 Zr'
_chemical_name_systematic 'Zr Cr2 D3.83'
_space_group_IT_number 194
_symmetry_space_group_name_Hall '-P 6c 2c'
_symmetry_space_group_name_H-M 'P 63/m m c'
_cell_angle_alpha 90
_cell_angle_beta 90
_cell_angle_gamma 120
_cell_formula_units_Z 4
_cell_length_a 5.4284
_cell_length_b 5.4284
_cell_length_c 8.8826
_cell_volume 226.681
_citation_journal_id_ASTM JALCEU
_cod_data_source_file Irodova_JALCEU_2000_1293.cif
_cod_data_source_block D3.83Cr2Zr1
_cod_original_cell_volume 226.6806
_cod_original_formula_sum 'D3.83 Cr2 Zr1'
_cod_database_code 1521212

loop_
_symmetry_equiv_pos_as_xyz
x,y,z
x-y,x,z+1/2
-y,x-y,z
-x,-y,z+1/2
-x+y,-x,z
y,-x+y,z+1/2
-y,-x,-z+1/2
x-y,-y,-z
x,x-y,-z+1/2
y,x,-z
-x+y,y,-z+1/2
-x,-x+y,-z
-x,-y,-z
-x+y,-x,-z-1/2
y,-x+y,-z
x,y,-z-1/2
x-y,x,-z
-y,x-y,-z-1/2
y,x,z-1/2
-x+y,y,z
-x,-x+y,z-1/2
-y,-x,z
x-y,-y,z-1/2
x,x-y,z

loop_
_atom_site_label
_atom_site_type_symbol
_atom_site_fract_x
_atom_site_fract_y
_atom_site_fract_z
_atom_site_occupancy
_atom_site_U_iso_or_equiv
D2 D 0.5417 0.0834 0.127 0.276 0.0
D5 D 0.125 0.25 0.35938 0.044 0.0
Cr1 Cr 0 0 0 1 0.0
Zr1 Zr 0.3333 0.6667 0.0635 1 0.0
D6 D 0.3333 0.6667 0.67188 0.102 0.0
Cr2 Cr 0.838 0.676 0.25 1 0.0
D4 D 0.2011 0.4022 0.25 0.22 0.0
D3 D 0.4668 0.9336 0.25 0.408 0.0
D1 D 0.0405 0.3298 0.5643 0.304 0.0
D7 D 0 0 0.1875 0.002 0.0
